data_7200976
loop_
_publ_author_name
'Destro, Riccardo'
'Ortoleva, Emanuele'
'Soave, Raffaella'
'Loconte, Laura'
'Lo Presti, Leonardo'

_publ_section_title
;
 Detection and kinetics of the single-crystal to single-crystal
 complete transformation of a thiiranium ion into thietanium ion
;
_journal_issue 33
_journal_name_full 'Physical Chemistry Chemical Physics'
_journal_page_first 7181
_journal_page_last 7188
_journal_paper_doi 10.1039/b901928f
_journal_volume 11
_journal_year 2009
_chemical_formula_sum 'C11 H23 B F4 S'
_chemical_formula_weight 274.16
_chemical_name_systematic
; 
 ? 
;
_space_group_IT_number 61
_symmetry_cell_setting orthorhombic
_symmetry_space_group_name_Hall '-P 2ac 2ab'
_symmetry_space_group_name_H-M 'P b c a'
_atom_sites_solution_hydrogens geom
_atom_sites_solution_primary direct
_atom_sites_solution_secondary difmap
_audit_creation_method SHELXL-97
_cell_angle_alpha 90.00
_cell_angle_beta 90.00
_cell_angle_gamma 90.00
_cell_formula_units_Z 8
_cell_length_a 13.547(4)
_cell_length_b 11.406(4)
_cell_length_c 19.256(7)
_cell_measurement_reflns_used 5191
_cell_measurement_temperature 293(2)
_cell_measurement_theta_max 20.00
_cell_measurement_theta_min 2.00
_cell_volume 2975.4(17)
_computing_cell_refinement 'Bruker SMART'
_computing_data_collection 'Bruker SMART'
_computing_data_reduction 'Bruker SAINT'
_computing_molecular_graphics
;
Brandenburg, K.; Putz, H. Diamond - Crystal and Molecular Structure 
Visualization 3.1d; Crystal Impact GbR: Bonn, 2006; 
http://www.crystalimpact.com/diamond.
;
_computing_structure_refinement 'SHELXL-97 (Sheldrick, 1997)'
_computing_structure_solution 'SHELXS-97 (Sheldrick, 1990)'
_diffrn_ambient_temperature 293(2)
_diffrn_measured_fraction_theta_full 0.998
_diffrn_measured_fraction_theta_max 0.998
_diffrn_measurement_device_type 'Bruker SMART APEX CCD area detector'
_diffrn_measurement_method 'w scans'
_diffrn_radiation_monochromator graphite
_diffrn_radiation_source 'fine-focus sealed tube'
_diffrn_radiation_type MoK\a
_diffrn_radiation_wavelength 0.71073
_diffrn_reflns_av_R_equivalents 0.1161
_diffrn_reflns_av_sigmaI/netI 0.0344
_diffrn_reflns_limit_h_max 13
_diffrn_reflns_limit_h_min -13
_diffrn_reflns_limit_k_max 10
_diffrn_reflns_limit_k_min -10
_diffrn_reflns_limit_l_max 18
_diffrn_reflns_limit_l_min -18
_diffrn_reflns_number 28462
_diffrn_reflns_theta_full 20.00
_diffrn_reflns_theta_max 20.00
_diffrn_reflns_theta_min 2.12
_exptl_absorpt_coefficient_mu 0.238
_exptl_absorpt_correction_type none
_exptl_crystal_colour colourless
_exptl_crystal_density_diffrn 1.224
_exptl_crystal_density_method 'not measured'
_exptl_crystal_description prism
_exptl_crystal_F_000 1168
_exptl_crystal_size_max 0.32
_exptl_crystal_size_mid 0.25
_exptl_crystal_size_min 0.15
_refine_diff_density_max 0.261
_refine_diff_density_min -0.203
_refine_diff_density_rms 0.043
_refine_ls_extinction_method none
_refine_ls_goodness_of_fit_ref 0.901
_refine_ls_hydrogen_treatment constr
_refine_ls_matrix_type full
_refine_ls_number_parameters 193
_refine_ls_number_reflns 1384
_refine_ls_number_restraints 111
_refine_ls_restrained_S_all 0.904
_refine_ls_R_factor_all 0.1406
_refine_ls_R_factor_gt 0.0736
_refine_ls_shift/su_max 0.005
_refine_ls_shift/su_mean 0.000
_refine_ls_structure_factor_coef Fsqd
_refine_ls_weighting_details 'w=1/[\s^2^(Fo^2^)+(0.0000P)^2^+0.0000P] where P=(Fo^2^+2Fc^2^)/3'
_refine_ls_weighting_scheme calc
_refine_ls_wR_factor_gt 0.1007
_refine_ls_wR_factor_ref 0.1111
_reflns_number_gt 658
_reflns_number_total 1384
_reflns_threshold_expression >2sigma(I)
_cod_data_source_file b901928f.txt
_cod_data_source_block setC3
_cod_depositor_comments
;
The following automatic conversions were performed:

'_refine_ls_weighting_scheme' value 'calc
w=1/[\s^2^(Fo^2^)+(0.0000P)^2^+0.0000P] where P=(Fo^2^+2Fc^2^)/3' was
changed to 'calc'. New tag '_refine_ls_weighting_details' was
created. The value of the new tag was set to
'w=1/[\s^2^(Fo^2^)+(0.0000P)^2^+0.0000P] where P=(Fo^2^+2Fc^2^)/3'.

Automatic conversion script
Id: cif_fix_values 3143 2015-03-26 13:38:13Z robertas 
;
_cod_original_sg_symbol_H-M Pbca
_cod_database_code 7200976

loop_
_symmetry_equiv_pos_as_xyz
'x, y, z'
'-x+1/2, -y, z+1/2'
'-x, y+1/2, -z+1/2'
'x+1/2, -y+1/2, -z'
'-x, -y, -z'
'x-1/2, y, -z-1/2'
'x, -y-1/2, z-1/2'
'-x-1/2, y-1/2, z'

loop_
_atom_site_label
_atom_site_type_symbol
_atom_site_fract_x
_atom_site_fract_y
_atom_site_fract_z
_atom_site_U_iso_or_equiv
_atom_site_adp_type
_atom_site_occupancy
_atom_site_calc_flag
_atom_site_refinement_flags
_atom_site_disorder_assembly
_atom_site_disorder_group
B1 B 0.4204(6) -0.2774(7) 0.6419(4) 0.069(4) Uani 1 d D . .
F1A F 0.4493(10) -0.2010(10) 0.5919(5) 0.113(5) Uani 0.60 d PD . .
F2A F 0.3514(8) -0.3524(9) 0.6153(9) 0.126(5) Uani 0.60 d PD . .
F3A F 0.4989(8) -0.3380(13) 0.6683(8) 0.130(7) Uani 0.60 d PD . .
F4A F 0.3785(10) -0.2158(10) 0.6963(5) 0.113(4) Uani 0.60 d PD . .
F1B1 F 0.375(2) -0.191(2) 0.6060(18) 0.138(18) Uiso 0.20 d PD . .
F2B1 F 0.5002(18) -0.312(3) 0.6043(17) 0.113(12) Uiso 0.20 d PD . .
F3B1 F 0.449(3) -0.238(3) 0.7030(9) 0.108(14) Uiso 0.20 d PD . .
F4B1 F 0.358(2) -0.368(2) 0.6482(17) 0.101(19) Uiso 0.20 d PD . .
F1B2 F 0.414(2) -0.1643(13) 0.6252(14) 0.070(11) Uiso 0.20 d PD . .
F2B2 F 0.415(3) -0.342(2) 0.5835(11) 0.110(13) Uiso 0.20 d PD . .
F3B2 F 0.5099(17) -0.297(3) 0.672(2) 0.12(2) Uiso 0.20 d PD . .
F4B2 F 0.350(2) -0.308(3) 0.6861(16) 0.146(18) Uiso 0.20 d PD . .
S1 S 0.42713(16) 0.1088(2) 0.61808(11) 0.0516(7) Uani 1 d . . .
C1 C 0.3646(5) 0.0743(7) 0.6961(4) 0.077(3) Uani 1 d . . .
H1A H 0.3756 -0.0066 0.7075 0.115 Uiso 1 calc R . .
H1B H 0.2951 0.0877 0.6902 0.115 Uiso 1 calc R . .
H1C H 0.3890 0.1230 0.7329 0.115 Uiso 1 calc R . .
C2 C 0.4140(7) 0.2751(8) 0.5990(4) 0.073(3) Uani 1 d . . .
C3 C 0.5484(5) 0.1679(6) 0.6370(3) 0.034(2) Uani 1 d . . .
H3 H 0.5495 0.1944 0.6854 0.050 Uiso 1 calc . . .
C4 C 0.6381(5) 0.0902(7) 0.6243(4) 0.045(2) Uani 1 d . . .
C5 C 0.6383(6) 0.0373(6) 0.5514(3) 0.072(3) Uani 1 d . . .
H5A H 0.6967 -0.0093 0.5453 0.108 Uiso 1 calc R . .
H5B H 0.6374 0.0991 0.5176 0.108 Uiso 1 calc R . .
H5C H 0.5810 -0.0112 0.5456 0.108 Uiso 1 calc R . .
C6 C 0.6364(6) -0.0072(6) 0.6782(4) 0.072(3) Uani 1 d . . .
H6A H 0.6959 -0.0525 0.6747 0.108 Uiso 1 calc R . .
H6B H 0.5804 -0.0570 0.6701 0.108 Uiso 1 calc R . .
H6C H 0.6318 0.0265 0.7238 0.108 Uiso 1 calc R . .
C7 C 0.7303(5) 0.1669(7) 0.6353(3) 0.069(3) Uani 1 d . . .
H7A H 0.7296 0.2307 0.6028 0.104 Uiso 1 calc R . .
H7B H 0.7885 0.1204 0.6281 0.104 Uiso 1 calc R . .
H7C H 0.7303 0.1973 0.6818 0.104 Uiso 1 calc R . .
C8 C 0.5232(7) 0.2746(8) 0.5894(4) 0.070(3) Uani 1 d . . .
H8 H 0.5372 0.2524 0.5412 0.104 Uiso 1 calc . . .
C9 C 0.5718(6) 0.3941(7) 0.6034(5) 0.131(4) Uani 1 d . . .
H9A H 0.5415 0.4527 0.5746 0.197 Uiso 1 calc R . .
H9B H 0.6409 0.3895 0.5929 0.197 Uiso 1 calc R . .
H9C H 0.5631 0.4147 0.6513 0.197 Uiso 1 calc R . .
C10 C 0.3759(6) 0.3404(6) 0.6633(4) 0.084(3) Uani 1 d . . .
H10A H 0.4125 0.3157 0.7035 0.126 Uiso 1 calc R . .
H10B H 0.3072 0.3232 0.6699 0.126 Uiso 1 calc R . .
H10C H 0.3843 0.4233 0.6569 0.126 Uiso 1 calc R . .
C11 C 0.3504(6) 0.2992(8) 0.5363(4) 0.103(4) Uani 1 d . . .
H11A H 0.3771 0.2590 0.4967 0.154 Uiso 1 calc R . .
H11B H 0.3490 0.3820 0.5274 0.154 Uiso 1 calc R . .
H11C H 0.2845 0.2719 0.5450 0.154 Uiso 1 calc R . .

loop_
_atom_site_aniso_label
_atom_site_aniso_U_11
_atom_site_aniso_U_22
_atom_site_aniso_U_33
_atom_site_aniso_U_23
_atom_site_aniso_U_13
_atom_site_aniso_U_12
B1 0.060(9) 0.032(8) 0.114(12) -0.026(8) 0.034(10) 0.009(8)
F1A 0.180(13) 0.103(9) 0.056(6) 0.032(7) 0.039(8) -0.064(9)
F2A 0.117(11) 0.095(10) 0.167(14) -0.001(10) -0.032(12) -0.061(7)
F3A 0.118(11) 0.107(11) 0.163(14) -0.001(9) -0.060(9) 0.081(8)
F4A 0.123(10) 0.122(10) 0.095(9) -0.011(7) 0.011(7) 0.051(9)
S1 0.0509(13) 0.0609(16) 0.0431(13) -0.0062(16) -0.0027(14) -0.0075(17)
C1 0.070(6) 0.083(7) 0.078(6) 0.003(6) 0.042(6) -0.008(6)
C2 0.075(7) 0.092(8) 0.053(7) -0.006(6) 0.001(6) 0.045(7)
C3 0.047(6) 0.033(5) 0.021(5) -0.004(4) 0.004(4) -0.006(5)
C4 0.050(5) 0.051(6) 0.034(5) 0.009(6) 0.008(6) -0.003(5)
C5 0.083(7) 0.086(7) 0.047(6) -0.017(6) 0.009(6) 0.014(6)
C6 0.086(7) 0.067(7) 0.063(6) 0.012(6) 0.003(6) 0.010(6)
C7 0.060(6) 0.089(8) 0.060(6) 0.001(6) 0.003(6) -0.011(6)
C8 0.067(7) 0.082(9) 0.059(7) 0.016(6) 0.013(6) 0.009(7)
C9 0.114(8) 0.041(6) 0.239(12) -0.005(9) 0.028(9) -0.037(8)
C10 0.098(8) 0.068(7) 0.087(7) -0.027(6) 0.022(6) 0.031(6)
C11 0.089(7) 0.149(10) 0.072(6) 0.032(7) -0.031(7) 0.044(8)

loop_
_atom_type_symbol
_atom_type_description
_atom_type_scat_dispersion_real
_atom_type_scat_dispersion_imag
_atom_type_scat_source
C C 0.0033 0.0016 'International Tables Vol C Tables 4.2.6.8 and 6.1.1.4'
H H 0.0000 0.0000 'International Tables Vol C Tables 4.2.6.8 and 6.1.1.4'
B B 0.0013 0.0007 'International Tables Vol C Tables 4.2.6.8 and 6.1.1.4'
F F 0.0171 0.0103 'International Tables Vol C Tables 4.2.6.8 and 6.1.1.4'
S S 0.1246 0.1234 'International Tables Vol C Tables 4.2.6.8 and 6.1.1.4'

loop_
_geom_angle_atom_site_label_1
_geom_angle_atom_site_label_2
_geom_angle_atom_site_label_3
_geom_angle
_geom_angle_site_symmetry_1
_geom_angle_site_symmetry_3
_geom_angle_publ_flag
F3B1 B1 F4B2 74.5(19) . . ?
F3B1 B1 F1B2 84.5(19) . . ?
F4B2 B1 F1B2 111.2(12) . . ?
F3B1 B1 F4B1 111.7(12) . . ?
F4B2 B1 F4B1 44(2) . . ?
F1B2 B1 F4B1 137(2) . . ?
F3B1 B1 F1B1 110.1(13) . . ?
F4B2 B1 F1B1 101(2) . . ?
F1B2 B1 F1B1 30.6(18) . . ?
F4B1 B1 F1B1 108.9(12) . . ?
F3B1 B1 F2B2 161.5(18) . . ?
F4B2 B1 F2B2 110.4(12) . . ?
F1B2 B1 F2B2 109.0(12) . . ?
F4B1 B1 F2B2 67.4(19) . . ?
F1B1 B1 F2B2 87(2) . . ?
F3B1 B1 F1A 109.1(14) . . ?
F4B2 B1 F1A 146.5(17) . . ?
F1B2 B1 F1A 39.3(12) . . ?
F4B1 B1 F1A 137.9(15) . . ?
F1B1 B1 F1A 45.4(14) . . ?
F2B2 B1 F1A 77.1(13) . . ?
F3B1 B1 F3B2 54.2(19) . . ?
F4B2 B1 F3B2 109.2(12) . . ?
F1B2 B1 F3B2 108.8(13) . . ?
F4B1 B1 F3B2 113(2) . . ?
F1B1 B1 F3B2 138(2) . . ?
F2B2 B1 F3B2 108.2(12) . . ?
F1A B1 F3B2 98.5(18) . . ?
F3B1 B1 F2B1 109.7(12) . . ?
F4B2 B1 F2B1 147(2) . . ?
F1B2 B1 F2B1 102(2) . . ?
F4B1 B1 F2B1 109.0(12) . . ?
F1B1 B1 F2B1 107.3(12) . . ?
F2B2 B1 F2B1 56.1(14) . . ?
F1A B1 F2B1 65.1(14) . . ?
F3B2 B1 F2B1 57.8(19) . . ?
F3B1 B1 F3A 67.0(17) . . ?
F4B2 B1 F3A 100.8(19) . . ?
F1B2 B1 F3A 129.3(18) . . ?
F4B1 B1 F3A 93.8(17) . . ?
F1B1 B1 F3A 155.8(16) . . ?
F2B2 B1 F3A 94.5(18) . . ?
F1A B1 F3A 111.4(10) . . ?
F3B2 B1 F3A 20.9(19) . . ?
F2B1 B1 F3A 55.5(15) . . ?
F3B1 B1 F2A 138.7(15) . . ?
F4B2 B1 F2A 65.3(16) . . ?
F1B2 B1 F2A 117.9(16) . . ?
F4B1 B1 F2A 28.4(15) . . ?
F1B1 B1 F2A 87.4(17) . . ?
F2B2 B1 F2A 46.0(15) . . ?
F1A B1 F2A 109.5(10) . . ?
F3B2 B1 F2A 131.7(19) . . ?
F2B1 B1 F2A 99.4(16) . . ?
F3A B1 F2A 110.8(9) . . ?
F3B1 B1 F4A 43.4(14) . . ?
F4B2 B1 F4A 49.7(15) . . ?
F1B2 B1 F4A 70.3(12) . . ?
F4B1 B1 F4A 93.8(17) . . ?
F1B1 B1 F4A 80.4(17) . . ?
F2B2 B1 F4A 152.5(18) . . ?
F1A B1 F4A 109.2(8) . . ?
F3B2 B1 F4A 97.5(19) . . ?
F2B1 B1 F4A 151.2(14) . . ?
F3A B1 F4A 107.1(9) . . ?
F2A B1 F4A 108.8(9) . . ?
F1B2 F1A F1B1 42(2) . . ?
F1B2 F1A B1 68.9(12) . . ?
F1B1 F1A B1 66.8(11) . . ?
F1B2 F1A F2B1 122.4(17) . . ?
F1B1 F1A F2B1 120.1(17) . . ?
B1 F1A F2B1 57.6(9) . . ?
F1B2 F1A F2B2 111.2(18) . . ?
F1B1 F1A F2B2 82(2) . . ?
B1 F1A F2B2 51.3(8) . . ?
F2B1 F1A F2B2 47.1(13) . . ?
F4B1 F2A F2B2 118(4) . . ?
F4B1 F2A B1 73.3(17) . . ?
F2B2 F2A B1 66.1(12) . . ?
F4B1 F2A F4B2 37(3) . . ?
F2B2 F2A F4B2 121.0(16) . . ?
B1 F2A F4B2 56.0(10) . . ?
F2B1 F3A B1 62.0(10) . . ?
F2B1 F3A F3B1 105.3(16) . . ?
B1 F3A F3B1 55.0(9) . . ?
F3B1 F4A F4B2 97(3) . . ?
F3B1 F4A B1 64.9(11) . . ?
F4B2 F4A B1 62.6(11) . . ?
F3B1 F4A F1B2 85.1(19) . . ?
F4B2 F4A F1B2 107.4(16) . . ?
B1 F4A F1B2 53.3(7) . . ?
F3B1 F4A F1B1 100.9(17) . . ?
F4B2 F4A F1B1 88(2) . . ?
B1 F4A F1B1 48.9(9) . . ?
F1B2 F4A F1B1 23.6(15) . . ?
F1B2 F1B1 F1A 59(3) . . ?
F1B2 F1B1 B1 73.6(17) . . ?
F1A F1B1 B1 67.9(11) . . ?
F1B2 F1B1 F4A 62(3) . . ?
F1A F1B1 F4A 102.6(18) . . ?
B1 F1B1 F4A 50.7(10) . . ?
F3A F2B1 F2B2 103(2) . . ?
F3A F2B1 F3B2 22(2) . . ?
F2B2 F2B1 F3B2 116(2) . . ?
F3A F2B1 B1 62.5(10) . . ?
F2B2 F2B1 B1 61.5(10) . . ?
F3B2 F2B1 B1 61.1(12) . . ?
F3A F2B1 F1A 110.8(16) . . ?
F2B2 F2B1 F1A 75.8(19) . . ?
F3B2 F2B1 F1A 95.5(19) . . ?
B1 F2B1 F1A 57.4(9) . . ?
F4A F3B1 F3B2 136.1(19) . . ?
F4A F3B1 B1 71.7(13) . . ?
F3B2 F3B1 B1 64.6(13) . . ?
F4A F3B1 F3A 124.8(18) . . ?
F3B2 F3B1 F3A 18(2) . . ?
B1 F3B1 F3A 58.0(10) . . ?
F4A F3B1 F4B2 45.0(18) . . ?
F3B2 F3B1 F4B2 101(2) . . ?
B1 F3B1 F4B2 53.0(11) . . ?
F3A F3B1 F4B2 84.5(18) . . ?
F2A F4B1 F4B2 120(5) . . ?
F2A F4B1 B1 78.3(18) . . ?
F4B2 F4B1 B1 67.3(14) . . ?
F2A F4B1 F2B2 39(3) . . ?
F4B2 F4B1 F2B2 122.3(19) . . ?
B1 F4B1 F2B2 56.7(11) . . ?
F1B1 F1B2 F1A 79(4) . . ?
F1B1 F1B2 B1 75.7(18) . . ?
F1A F1B2 B1 71.8(12) . . ?
F1B1 F1B2 F4A 94(4) . . ?
F1A F1B2 F4A 127.5(16) . . ?
B1 F1B2 F4A 56.4(9) . . ?
F2A F2B2 F2B1 126(2) . . ?
F2A F2B2 B1 67.9(11) . . ?
F2B1 F2B2 B1 62.4(11) . . ?
F2A F2B2 F4B1 23.2(17) . . ?
F2B1 F2B2 F4B1 105(2) . . ?
B1 F2B2 F4B1 55.9(11) . . ?
F2A F2B2 F1A 105.9(16) . . ?
F2B1 F2B2 F1A 57.1(17) . . ?
B1 F2B2 F1A 51.7(8) . . ?
F4B1 F2B2 F1A 104.4(12) . . ?
F3B1 F3B2 F2B1 119.5(18) . . ?
F3B1 F3B2 B1 61.2(12) . . ?
F2B1 F3B2 B1 61.1(12) . . ?
F4B1 F4B2 F4A 135.4(18) . . ?
F4B1 F4B2 B1 68.4(14) . . ?
F4A F4B2 B1 67.7(11) . . ?
F4B1 F4B2 F2A 23(2) . . ?
F4A F4B2 F2A 118.5(17) . . ?
B1 F4B2 F2A 58.7(10) . . ?
F4B1 F4B2 F3B1 113(2) . . ?
F4A F4B2 F3B1 38.3(18) . . ?
B1 F4B2 F3B1 52.5(11) . . ?
F2A F4B2 F3B1 110.6(14) . . ?
C1 S1 C3 110.2(3) . . ?
C1 S1 C2 109.5(4) . . ?
C3 S1 C2 76.0(4) . . ?
C1 S1 C8 129.9(3) . . ?
C3 S1 C8 41.4(3) . . ?
C2 S1 C8 39.0(3) . . ?
S1 C1 H1A 109.5 . . ?
S1 C1 H1B 109.5 . . ?
H1A C1 H1B 109.5 . . ?
S1 C1 H1C 109.5 . . ?
H1A C1 H1C 109.5 . . ?
H1B C1 H1C 109.5 . . ?
C8 C2 C11 117.9(8) . . ?
C8 C2 C10 115.9(8) . . ?
C11 C2 C10 111.4(7) . . ?
C8 C2 S1 85.9(6) . . ?
C11 C2 S1 112.4(7) . . ?
C10 C2 S1 110.7(6) . . ?
C4 C3 C8 122.2(6) . . ?
C4 C3 S1 118.3(5) . . ?
C8 C3 S1 88.5(5) . . ?
C4 C3 H3 108.7 . . ?
C8 C3 H3 108.7 . . ?
S1 C3 H3 108.7 . . ?
C6 C4 C3 107.6(6) . . ?
C6 C4 C5 109.8(6) . . ?
C3 C4 C5 112.3(6) . . ?
C6 C4 C7 109.5(6) . . ?
C3 C4 C7 107.2(6) . . ?
C5 C4 C7 110.4(6) . . ?
C4 C5 H5A 109.5 . . ?
C4 C5 H5B 109.5 . . ?
H5A C5 H5B 109.5 . . ?
C4 C5 H5C 109.5 . . ?
H5A C5 H5C 109.5 . . ?
H5B C5 H5C 109.5 . . ?
C4 C6 H6A 109.5 . . ?
C4 C6 H6B 109.5 . . ?
H6A C6 H6B 109.5 . . ?
C4 C6 H6C 109.5 . . ?
H6A C6 H6C 109.5 . . ?
H6B C6 H6C 109.5 . . ?
C4 C7 H7A 109.5 . . ?
C4 C7 H7B 109.5 . . ?
H7A C7 H7B 109.5 . . ?
C4 C7 H7C 109.5 . . ?
H7A C7 H7C 109.5 . . ?
H7B C7 H7C 109.5 . . ?
C2 C8 C9 113.6(9) . . ?
C2 C8 C3 98.4(7) . . ?
C9 C8 C3 119.6(8) . . ?
C2 C8 S1 55.1(5) . . ?
C9 C8 S1 154.8(6) . . ?
C3 C8 S1 50.1(4) . . ?
C2 C8 H8 108.2 . . ?
C9 C8 H8 108.2 . . ?
C3 C8 H8 108.2 . . ?
S1 C8 H8 97.0 . . ?
C8 C9 H9A 109.5 . . ?
C8 C9 H9B 109.5 . . ?
H9A C9 H9B 109.5 . . ?
C8 C9 H9C 109.5 . . ?
H9A C9 H9C 109.5 . . ?
H9B C9 H9C 109.5 . . ?
C2 C10 H10A 109.5 . . ?
C2 C10 H10B 109.5 . . ?
H10A C10 H10B 109.5 . . ?
C2 C10 H10C 109.5 . . ?
H10A C10 H10C 109.5 . . ?
H10B C10 H10C 109.5 . . ?
C2 C11 H11A 109.5 . . ?
C2 C11 H11B 109.5 . . ?
H11A C11 H11B 109.5 . . ?
C2 C11 H11C 109.5 . . ?
H11A C11 H11C 109.5 . . ?
H11B C11 H11C 109.5 . . ?

loop_
_geom_bond_atom_site_label_1
_geom_bond_atom_site_label_2
_geom_bond_distance
_geom_bond_site_symmetry_2
_geom_bond_publ_flag
B1 F3B1 1.319(14) . ?
B1 F4B2 1.327(15) . ?
B1 F1B2 1.332(15) . ?
B1 F4B1 1.337(15) . ?
B1 F1B1 1.346(15) . ?
B1 F2B2 1.349(14) . ?
B1 F1A 1.356(10) . ?
B1 F3B2 1.359(15) . ?
B1 F2B1 1.360(14) . ?
B1 F3A 1.366(10) . ?
B1 F2A 1.367(10) . ?
B1 F4A 1.383(10) . ?
F1A F1B2 0.91(3) . ?
F1A F1B1 1.04(3) . ?
F1A F2B1 1.46(3) . ?
F1A F2B2 1.69(3) . ?
F2A F4B1 0.66(4) . ?
F2A F2B2 1.06(3) . ?
F2A F4B2 1.45(3) . ?
F3A F2B1 1.27(3) . ?
F3A F3B1 1.48(3) . ?
F4A F3B1 1.00(3) . ?
F4A F4B2 1.14(3) . ?
F4A F1B2 1.56(2) . ?
F4A F1B1 1.76(3) . ?
F1B1 F1B2 0.71(4) . ?
F2B1 F2B2 1.27(3) . ?
F2B1 F3B2 1.31(4) . ?
F3B1 F3B2 1.22(4) . ?
F3B1 F4B2 1.60(4) . ?
F4B1 F4B2 1.00(4) . ?
F4B1 F2B2 1.49(4) . ?
S1 C1 1.769(7) . ?
S1 C3 1.812(7) . ?
S1 C2 1.940(9) . ?
S1 C8 2.361(9) . ?
C1 H1A 0.9600 . ?
C1 H1B 0.9600 . ?
C1 H1C 0.9600 . ?
C2 C8 1.490(10) . ?
C2 C11 1.509(9) . ?
C2 C10 1.534(9) . ?
C3 C4 1.523(9) . ?
C3 C8 1.562(10) . ?
C3 H3 0.9800 . ?
C4 C6 1.520(8) . ?
C4 C5 1.528(8) . ?
C4 C7 1.540(9) . ?
C5 H5A 0.9600 . ?
C5 H5B 0.9600 . ?
C5 H5C 0.9600 . ?
C6 H6A 0.9600 . ?
C6 H6B 0.9600 . ?
C6 H6C 0.9600 . ?
C7 H7A 0.9600 . ?
C7 H7B 0.9600 . ?
C7 H7C 0.9600 . ?
C8 C9 1.537(10) . ?
C8 H8 0.9800 . ?
C9 H9A 0.9600 . ?
C9 H9B 0.9600 . ?
C9 H9C 0.9600 . ?
C10 H10A 0.9600 . ?
C10 H10B 0.9600 . ?
C10 H10C 0.9600 . ?
C11 H11A 0.9600 . ?
C11 H11B 0.9600 . ?
C11 H11C 0.9600 . ?

loop_
_geom_torsion_atom_site_label_1
_geom_torsion_atom_site_label_2
_geom_torsion_atom_site_label_3
_geom_torsion_atom_site_label_4
_geom_torsion
_geom_torsion_site_symmetry_1
_geom_torsion_site_symmetry_2
_geom_torsion_site_symmetry_3
_geom_torsion_site_symmetry_4
_geom_torsion_publ_flag
F3B1 B1 F1A F1B2 -54(3) . . . . ?
F4B2 B1 F1A F1B2 36(4) . . . . ?
F4B1 B1 F1A F1B2 111(3) . . . . ?
F1B1 B1 F1A F1B2 45(3) . . . . ?
F2B2 B1 F1A F1B2 144(3) . . . . ?
F3B2 B1 F1A F1B2 -109(2) . . . . ?
F2B1 B1 F1A F1B2 -158(3) . . . . ?
F3A B1 F1A F1B2 -126(2) . . . . ?
F2A B1 F1A F1B2 111(3) . . . . ?
F4A B1 F1A F1B2 -8(3) . . . . ?
F3B1 B1 F1A F1B1 -100(2) . . . . ?
F4B2 B1 F1A F1B1 -9(4) . . . . ?
F1B2 B1 F1A F1B1 -45(3) . . . . ?
F4B1 B1 F1A F1B1 66(3) . . . . ?
F2B2 B1 F1A F1B1 98(3) . . . . ?
F3B2 B1 F1A F1B1 -155(3) . . . . ?
F2B1 B1 F1A F1B1 157(2) . . . . ?
F3A B1 F1A F1B1 -172(2) . . . . ?
F2A B1 F1A F1B1 65(3) . . . . ?
F4A B1 F1A F1B1 -54(2) . . . . ?
F3B1 B1 F1A F2B1 103.4(14) . . . . ?
F4B2 B1 F1A F2B1 -166(3) . . . . ?
F1B2 B1 F1A F2B1 158(3) . . . . ?
F4B1 B1 F1A F2B1 -91(2) . . . . ?
F1B1 B1 F1A F2B1 -157(2) . . . . ?
F2B2 B1 F1A F2B1 -58.4(15) . . . . ?
F3B2 B1 F1A F2B1 48.5(18) . . . . ?
F3A B1 F1A F2B1 31.4(18) . . . . ?
F2A B1 F1A F2B1 -91.5(18) . . . . ?
F4A B1 F1A F2B1 149.5(16) . . . . ?
F3B1 B1 F1A F2B2 161.8(18) . . . . ?
F4B2 B1 F1A F2B2 -108(3) . . . . ?
F1B2 B1 F1A F2B2 -144(3) . . . . ?
F4B1 B1 F1A F2B2 -33(2) . . . . ?
F1B1 B1 F1A F2B2 -98(3) . . . . ?
F3B2 B1 F1A F2B2 106.8(13) . . . . ?
F2B1 B1 F1A F2B2 58.4(15) . . . . ?
F3A B1 F1A F2B2 90(2) . . . . ?
F2A B1 F1A F2B2 -33.2(18) . . . . ?
F4A B1 F1A F2B2 -152.2(18) . . . . ?
F3B1 B1 F2A F4B1 -22(5) . . . . ?
F4B2 B1 F2A F4B1 -36(4) . . . . ?
F1B2 B1 F2A F4B1 -138(4) . . . . ?
F1B1 B1 F2A F4B1 -140(4) . . . . ?
F2B2 B1 F2A F4B1 132(5) . . . . ?
F1A B1 F2A F4B1 179(4) . . . . ?
F3B2 B1 F2A F4B1 58(5) . . . . ?
F2B1 B1 F2A F4B1 113(4) . . . . ?
F3A B1 F2A F4B1 56(4) . . . . ?
F4A B1 F2A F4B1 -61(4) . . . . ?
F3B1 B1 F2A F2B2 -154(3) . . . . ?
F4B2 B1 F2A F2B2 -168(3) . . . . ?
F1B2 B1 F2A F2B2 90(2) . . . . ?
F4B1 B1 F2A F2B2 -132(5) . . . . ?
F1B1 B1 F2A F2B2 88(3) . . . . ?
F1A B1 F2A F2B2 48(2) . . . . ?
F3B2 B1 F2A F2B2 -74(2) . . . . ?
F2B1 B1 F2A F2B2 -19(3) . . . . ?
F3A B1 F2A F2B2 -75(2) . . . . ?
F4A B1 F2A F2B2 167(2) . . . . ?
F3B1 B1 F2A F4B2 14(3) . . . . ?
F1B2 B1 F2A F4B2 -102.0(16) . . . . ?
F4B1 B1 F2A F4B2 36(4) . . . . ?
F1B1 B1 F2A F4B2 -104(3) . . . . ?
F2B2 B1 F2A F4B2 168(3) . . . . ?
F1A B1 F2A F4B2 -144.1(18) . . . . ?
F3B2 B1 F2A F4B2 94(2) . . . . ?
F2B1 B1 F2A F4B2 149(2) . . . . ?
F3A B1 F2A F4B2 93(2) . . . . ?
F4A B1 F2A F4B2 -24.9(19) . . . . ?
F3B1 B1 F3A F2B1 -137(2) . . . . ?
F4B2 B1 F3A F2B1 155(2) . . . . ?
F1B2 B1 F3A F2B1 -76(3) . . . . ?
F4B1 B1 F3A F2B1 110.5(16) . . . . ?
F1B1 B1 F3A F2B1 -49(5) . . . . ?
F2B2 B1 F3A F2B1 43(2) . . . . ?
F1A B1 F3A F2B1 -35(2) . . . . ?
F3B2 B1 F3A F2B1 -89(6) . . . . ?
F2A B1 F3A F2B1 87(2) . . . . ?
F4A B1 F3A F2B1 -154.4(19) . . . . ?
F4B2 B1 F3A F3B1 -68(2) . . . . ?
F1B2 B1 F3A F3B1 61(2) . . . . ?
F4B1 B1 F3A F3B1 -112.0(14) . . . . ?
F1B1 B1 F3A F3B1 88(4) . . . . ?
F2B2 B1 F3A F3B1 -179.7(19) . . . . ?
F1A B1 F3A F3B1 102.5(15) . . . . ?
F3B2 B1 F3A F3B1 48(6) . . . . ?
F2B1 B1 F3A F3B1 137(2) . . . . ?
F2A B1 F3A F3B1 -135.4(17) . . . . ?
F4A B1 F3A F3B1 -16.9(16) . . . . ?
F4B2 B1 F4A F3B1 113(3) . . . . ?
F1B2 B1 F4A F3B1 -103(3) . . . . ?
F4B1 B1 F4A F3B1 118(2) . . . . ?
F1B1 B1 F4A F3B1 -133(2) . . . . ?
F2B2 B1 F4A F3B1 163(3) . . . . ?
F1A B1 F4A F3B1 -98(2) . . . . ?
F3B2 B1 F4A F3B1 4(3) . . . . ?
F2B1 B1 F4A F3B1 -25(4) . . . . ?
F3A B1 F4A F3B1 23(2) . . . . ?
F2A B1 F4A F3B1 143(2) . . . . ?
F3B1 B1 F4A F4B2 -113(3) . . . . ?
F1B2 B1 F4A F4B2 144(2) . . . . ?
F4B1 B1 F4A F4B2 5(3) . . . . ?
F1B1 B1 F4A F4B2 114(3) . . . . ?
F2B2 B1 F4A F4B2 50(3) . . . . ?
F1A B1 F4A F4B2 149(2) . . . . ?
F3B2 B1 F4A F4B2 -108.8(19) . . . . ?
F2B1 B1 F4A F4B2 -138(4) . . . . ?
F3A B1 F4A F4B2 -90(2) . . . . ?
F2A B1 F4A F4B2 30(2) . . . . ?
F3B1 B1 F4A F1B2 103(3) . . . . ?
F4B2 B1 F4A F1B2 -144(2) . . . . ?
F4B1 B1 F4A F1B2 -139(2) . . . . ?
F1B1 B1 F4A F1B2 -30(2) . . . . ?
F2B2 B1 F4A F1B2 -94(3) . . . . ?
F1A B1 F4A F1B2 5.6(17) . . . . ?
F3B2 B1 F4A F1B2 107.3(14) . . . . ?
F2B1 B1 F4A F1B2 79(4) . . . . ?
F3A B1 F4A F1B2 126.4(18) . . . . ?
F2A B1 F4A F1B2 -113.8(18) . . . . ?
F3B1 B1 F4A F1B1 133(2) . . . . ?
F4B2 B1 F4A F1B1 -114(3) . . . . ?
F1B2 B1 F4A F1B1 30(2) . . . . ?
F4B1 B1 F4A F1B1 -108.6(12) . . . . ?
F2B2 B1 F4A F1B1 -64(3) . . . . ?
F1A B1 F4A F1B1 35.6(15) . . . . ?
F3B2 B1 F4A F1B1 137(2) . . . . ?
F2B1 B1 F4A F1B1 109(3) . . . . ?
F3A B1 F4A F1B1 156.3(17) . . . . ?
F2A B1 F4A F1B1 -83.9(17) . . . . ?
B1 F1A F1B1 F1B2 84(2) . . . . ?
F2B1 F1A F1B1 F1B2 106(3) . . . . ?
F2B2 F1A F1B1 F1B2 135(2) . . . . ?
F1B2 F1A F1B1 B1 -84(2) . . . . ?
F2B1 F1A F1B1 B1 23(2) . . . . ?
F2B2 F1A F1B1 B1 51.2(11) . . . . ?
F1B2 F1A F1B1 F4A -46(2) . . . . ?
B1 F1A F1B1 F4A 37.7(10) . . . . ?
F2B1 F1A F1B1 F4A 60(3) . . . . ?
F2B2 F1A F1B1 F4A 88.9(16) . . . . ?
F3B1 B1 F1B1 F1B2 35(5) . . . . ?
F4B2 B1 F1B1 F1B2 113(4) . . . . ?
F4B1 B1 F1B1 F1B2 158(4) . . . . ?
F2B2 B1 F1B1 F1B2 -137(4) . . . . ?
F1A B1 F1B1 F1B2 -62(4) . . . . ?
F3B2 B1 F1B1 F1B2 -23(6) . . . . ?
F2B1 B1 F1B1 F1B2 -84(4) . . . . ?
F3A B1 F1B1 F1B2 -43(7) . . . . ?
F2A B1 F1B1 F1B2 177(4) . . . . ?
F4A B1 F1B1 F1B2 67(4) . . . . ?
F3B1 B1 F1B1 F1A 97(2) . . . . ?
F4B2 B1 F1B1 F1A 175(2) . . . . ?
F1B2 B1 F1B1 F1A 62(4) . . . . ?
F4B1 B1 F1B1 F1A -140(2) . . . . ?
F2B2 B1 F1B1 F1A -75(2) . . . . ?
F3B2 B1 F1B1 F1A 39(4) . . . . ?
F2B1 B1 F1B1 F1A -22(2) . . . . ?
F3A B1 F1B1 F1A 19(5) . . . . ?
F2A B1 F1B1 F1A -121(2) . . . . ?
F4A B1 F1B1 F1A 130(2) . . . . ?
F3B1 B1 F1B1 F4A -32.1(16) . . . . ?
F4B2 B1 F1B1 F4A 45.4(18) . . . . ?
F1B2 B1 F1B1 F4A -67(4) . . . . ?
F4B1 B1 F1B1 F4A 90.7(18) . . . . ?
F2B2 B1 F1B1 F4A 155.6(17) . . . . ?
F1A B1 F1B1 F4A -130(2) . . . . ?
F3B2 B1 F1B1 F4A -91(3) . . . . ?
F2B1 B1 F1B1 F4A -151.5(15) . . . . ?
F3A B1 F1B1 F4A -111(4) . . . . ?
F2A B1 F1B1 F4A 109.5(10) . . . . ?
F3B1 F4A F1B1 F1B2 -49(3) . . . . ?
F4B2 F4A F1B1 F1B2 -145(3) . . . . ?
B1 F4A F1B1 F1B2 -91(3) . . . . ?
F3B1 F4A F1B1 F1A -5(3) . . . . ?
F4B2 F4A F1B1 F1A -101(3) . . . . ?
B1 F4A F1B1 F1A -47.1(16) . . . . ?
F1B2 F4A F1B1 F1A 44(3) . . . . ?
F3B1 F4A F1B1 B1 42.1(19) . . . . ?
F4B2 F4A F1B1 B1 -54.3(19) . . . . ?
F1B2 F4A F1B1 B1 91(3) . . . . ?
B1 F3A F2B1 F2B2 -47.6(17) . . . . ?
F3B1 F3A F2B1 F2B2 -83(3) . . . . ?
B1 F3A F2B1 F3B2 80(3) . . . . ?
F3B1 F3A F2B1 F3B2 45(3) . . . . ?
F3B1 F3A F2B1 B1 -35.0(14) . . . . ?
B1 F3A F2B1 F1A 32.0(15) . . . . ?
F3B1 F3A F2B1 F1A -3(3) . . . . ?
F3B1 B1 F2B1 F3A 41(2) . . . . ?
F4B2 B1 F2B1 F3A -50(4) . . . . ?
F1B2 B1 F2B1 F3A 130(2) . . . . ?
F4B1 B1 F2B1 F3A -81(2) . . . . ?
F1B1 B1 F2B1 F3A 161(2) . . . . ?
F2B2 B1 F2B1 F3A -125(3) . . . . ?
F1A B1 F2B1 F3A 144(2) . . . . ?
F3B2 B1 F2B1 F3A 25(2) . . . . ?
F2A B1 F2B1 F3A -108.9(14) . . . . ?
F4A B1 F2B1 F3A 59(4) . . . . ?
F3B1 B1 F2B1 F2B2 167(2) . . . . ?
F4B2 B1 F2B1 F2B2 75(4) . . . . ?
F1B2 B1 F2B1 F2B2 -105.0(18) . . . . ?
F4B1 B1 F2B1 F2B2 44(3) . . . . ?
F1B1 B1 F2B1 F2B2 -74(3) . . . . ?
F1A B1 F2B1 F2B2 -91(2) . . . . ?
F3B2 B1 F2B1 F2B2 150(3) . . . . ?
F3A B1 F2B1 F2B2 125(3) . . . . ?
F2A B1 F2B1 F2B2 16(2) . . . . ?
F4A B1 F2B1 F2B2 -176(2) . . . . ?
F3B1 B1 F2B1 F3B2 16(3) . . . . ?
F4B2 B1 F2B1 F3B2 -75(3) . . . . ?
F1B2 B1 F2B1 F3B2 104.8(18) . . . . ?
F4B1 B1 F2B1 F3B2 -106(3) . . . . ?
F1B1 B1 F2B1 F3B2 136(2) . . . . ?
F2B2 B1 F2B1 F3B2 -150(3) . . . . ?
F1A B1 F2B1 F3B2 119(2) . . . . ?
F3A B1 F2B1 F3B2 -25(2) . . . . ?
F2A B1 F2B1 F3B2 -134(2) . . . . ?
F4A B1 F2B1 F3B2 34(4) . . . . ?
F3B1 B1 F2B1 F1A -102.5(16) . . . . ?
F4B2 B1 F2B1 F1A 166(3) . . . . ?
F1B2 B1 F2B1 F1A -14.1(16) . . . . ?
F4B1 B1 F2B1 F1A 134.8(16) . . . . ?
F1B1 B1 F2B1 F1A 17.0(18) . . . . ?
F2B2 B1 F2B1 F1A 91(2) . . . . ?
F3B2 B1 F2B1 F1A -119(2) . . . . ?
F3A B1 F2B1 F1A -144(2) . . . . ?
F2A B1 F2B1 F1A 107.2(12) . . . . ?
F4A B1 F2B1 F1A -85(3) . . . . ?
F1B2 F1A F2B1 F3A -9(4) . . . . ?
F1B1 F1A F2B1 F3A -59(3) . . . . ?
B1 F1A F2B1 F3A -34.0(17) . . . . ?
F2B2 F1A F2B1 F3A -99(2) . . . . ?
F1B2 F1A F2B1 F2B2 90(3) . . . . ?
F1B1 F1A F2B1 F2B2 40(3) . . . . ?
B1 F1A F2B1 F2B2 65.0(13) . . . . ?
F1B2 F1A F2B1 F3B2 -26(4) . . . . ?
F1B1 F1A F2B1 F3B2 -75(3) . . . . ?
B1 F1A F2B1 F3B2 -50.3(17) . . . . ?
F2B2 F1A F2B1 F3B2 -115(2) . . . . ?
F1B2 F1A F2B1 B1 25(3) . . . . ?
F1B1 F1A F2B1 B1 -25(2) . . . . ?
F2B2 F1A F2B1 B1 -65.0(13) . . . . ?
F4B2 F4A F3B1 F3B2 49(6) . . . . ?
B1 F4A F3B1 F3B2 -6(4) . . . . ?
F1B2 F4A F3B1 F3B2 -58(5) . . . . ?
F1B1 F4A F3B1 F3B2 -40(5) . . . . ?
F4B2 F4A F3B1 B1 55.5(17) . . . . ?
F1B2 F4A F3B1 B1 -51.5(11) . . . . ?
F1B1 F4A F3B1 B1 -33.9(13) . . . . ?
F4B2 F4A F3B1 F3A 31(3) . . . . ?
B1 F4A F3B1 F3A -25(2) . . . . ?
F1B2 F4A F3B1 F3A -76(3) . . . . ?
F1B1 F4A F3B1 F3A -59(3) . . . . ?
B1 F4A F3B1 F4B2 -55.5(17) . . . . ?
F1B2 F4A F3B1 F4B2 -107.0(17) . . . . ?
F1B1 F4A F3B1 F4B2 -89.4(18) . . . . ?
F4B2 B1 F3B1 F4A -47(2) . . . . ?
F1B2 B1 F3B1 F4A 67(2) . . . . ?
F4B1 B1 F3B1 F4A -71(3) . . . . ?
F1B1 B1 F3B1 F4A 50(3) . . . . ?
F2B2 B1 F3B1 F4A -155(5) . . . . ?
F1A B1 F3B1 F4A 98.1(18) . . . . ?
F3B2 B1 F3B1 F4A -175(3) . . . . ?
F2B1 B1 F3B1 F4A 168(2) . . . . ?
F3A B1 F3B1 F4A -156(2) . . . . ?
F2A B1 F3B1 F4A -60(3) . . . . ?
F4B2 B1 F3B1 F3B2 128(2) . . . . ?
F1B2 B1 F3B1 F3B2 -118(2) . . . . ?
F4B1 B1 F3B1 F3B2 104(3) . . . . ?
F1B1 B1 F3B1 F3B2 -135(3) . . . . ?
F2B2 B1 F3B1 F3B2 20(7) . . . . ?
F1A B1 F3B1 F3B2 -87(2) . . . . ?
F2B1 B1 F3B1 F3B2 -17(3) . . . . ?
F3A B1 F3B1 F3B2 19(2) . . . . ?
F2A B1 F3B1 F3B2 115(3) . . . . ?
F4A B1 F3B1 F3B2 175(3) . . . . ?
F4B2 B1 F3B1 F3A 109(2) . . . . ?
F1B2 B1 F3B1 F3A -137.0(18) . . . . ?
F4B1 B1 F3B1 F3A 85(2) . . . . ?
F1B1 B1 F3B1 F3A -154.1(17) . . . . ?
F2B2 B1 F3B1 F3A 1(6) . . . . ?
F1A B1 F3B1 F3A -105.8(12) . . . . ?
F3B2 B1 F3B1 F3A -19(2) . . . . ?
F2B1 B1 F3B1 F3A -36.3(19) . . . . ?
F2A B1 F3B1 F3A 96(2) . . . . ?
F4A B1 F3B1 F3A 156(2) . . . . ?
F1B2 B1 F3B1 F4B2 113.8(14) . . . . ?
F4B1 B1 F3B1 F4B2 -24(3) . . . . ?
F1B1 B1 F3B1 F4B2 97(2) . . . . ?
F2B2 B1 F3B1 F4B2 -108(6) . . . . ?
F1A B1 F3B1 F4B2 145.0(17) . . . . ?
F3B2 B1 F3B1 F4B2 -128(2) . . . . ?
F2B1 B1 F3B1 F4B2 -145(2) . . . . ?
F3A B1 F3B1 F4B2 -109(2) . . . . ?
F2A B1 F3B1 F4B2 -13(3) . . . . ?
F4A B1 F3B1 F4B2 47(2) . . . . ?
F2B1 F3A F3B1 F4A 66(3) . . . . ?
B1 F3A F3B1 F4A 28(2) . . . . ?
F2B1 F3A F3B1 F3B2 -68(5) . . . . ?
B1 F3A F3B1 F3B2 -107(5) . . . . ?
F2B1 F3A F3B1 B1 38.2(16) . . . . ?
F2B1 F3A F3B1 F4B2 87(2) . . . . ?
B1 F3A F3B1 F4B2 49.3(13) . . . . ?
F2B2 F2A F4B1 F4B2 106(5) . . . . ?
B1 F2A F4B1 F4B2 55(3) . . . . ?
F2B2 F2A F4B1 B1 51(3) . . . . ?
F4B2 F2A F4B1 B1 -55(3) . . . . ?
B1 F2A F4B1 F2B2 -51(3) . . . . ?
F4B2 F2A F4B1 F2B2 -106(5) . . . . ?
F3B1 B1 F4B1 F2A 164(4) . . . . ?
F4B2 B1 F4B1 F2A 130(5) . . . . ?
F1B2 B1 F4B1 F2A 59(5) . . . . ?
F1B1 B1 F4B1 F2A 43(4) . . . . ?
F2B2 B1 F4B1 F2A -36(4) . . . . ?
F1A B1 F4B1 F2A -1(5) . . . . ?
F3B2 B1 F4B1 F2A -136(4) . . . . ?
F2B1 B1 F4B1 F2A -74(4) . . . . ?
F3A B1 F4B1 F2A -129(4) . . . . ?
F4A B1 F4B1 F2A 124(4) . . . . ?
F3B1 B1 F4B1 F4B2 35(4) . . . . ?
F1B2 B1 F4B1 F4B2 -71(4) . . . . ?
F1B1 B1 F4B1 F4B2 -87(3) . . . . ?
F2B2 B1 F4B1 F4B2 -165(3) . . . . ?
F1A B1 F4B1 F4B2 -130(3) . . . . ?
F3B2 B1 F4B1 F4B2 94(3) . . . . ?
F2B1 B1 F4B1 F4B2 156(3) . . . . ?
F3A B1 F4B1 F4B2 102(3) . . . . ?
F2A B1 F4B1 F4B2 -130(5) . . . . ?
F4A B1 F4B1 F4B2 -6(3) . . . . ?
F3B1 B1 F4B1 F2B2 -160(2) . . . . ?
F4B2 B1 F4B1 F2B2 165(3) . . . . ?
F1B2 B1 F4B1 F2B2 94(2) . . . . ?
F1B1 B1 F4B1 F2B2 78(2) . . . . ?
F1A B1 F4B1 F2B2 35(2) . . . . ?
F3B2 B1 F4B1 F2B2 -100.9(17) . . . . ?
F2B1 B1 F4B1 F2B2 -39(2) . . . . ?
F3A B1 F4B1 F2B2 -93.3(19) . . . . ?
F2A B1 F4B1 F2B2 36(4) . . . . ?
F4A B1 F4B1 F2B2 159.3(17) . . . . ?
B1 F1B1 F1B2 F1A 73.7(11) . . . . ?
F4A F1B1 F1B2 F1A 127.4(17) . . . . ?
F1A F1B1 F1B2 B1 -73.7(11) . . . . ?
F4A F1B1 F1B2 B1 53.8(11) . . . . ?
F1A F1B1 F1B2 F4A -127.4(17) . . . . ?
B1 F1B1 F1B2 F4A -53.8(11) . . . . ?
B1 F1A F1B2 F1B1 -78(2) . . . . ?
F2B1 F1A F1B2 F1B1 -100(3) . . . . ?
F2B2 F1A F1B2 F1B1 -49(3) . . . . ?
F1B1 F1A F1B2 B1 78(2) . . . . ?
F2B1 F1A F1B2 B1 -22(2) . . . . ?
F2B2 F1A F1B2 B1 29.6(17) . . . . ?
F1B1 F1A F1B2 F4A 87(4) . . . . ?
B1 F1A F1B2 F4A 9(3) . . . . ?
F2B1 F1A F1B2 F4A -13(5) . . . . ?
F2B2 F1A F1B2 F4A 38(4) . . . . ?
F3B1 B1 F1B2 F1B1 -147(4) . . . . ?
F4B2 B1 F1B2 F1B1 -76(5) . . . . ?
F4B1 B1 F1B2 F1B1 -31(6) . . . . ?
F2B2 B1 F1B2 F1B1 46(5) . . . . ?
F1A B1 F1B2 F1B1 83(4) . . . . ?
F3B2 B1 F1B2 F1B1 164(4) . . . . ?
F2B1 B1 F1B2 F1B1 104(4) . . . . ?
F3A B1 F1B2 F1B1 159(4) . . . . ?
F2A B1 F1B2 F1B1 -4(5) . . . . ?
F4A B1 F1B2 F1B1 -105(5) . . . . ?
F3B1 B1 F1B2 F1A 129(2) . . . . ?
F4B2 B1 F1B2 F1A -160(3) . . . . ?
F4B1 B1 F1B2 F1A -114(3) . . . . ?
F1B1 B1 F1B2 F1A -83(4) . . . . ?
F2B2 B1 F1B2 F1A -38(3) . . . . ?
F3B2 B1 F1B2 F1A 80(3) . . . . ?
F2B1 B1 F1B2 F1A 20(2) . . . . ?
F3A B1 F1B2 F1A 75(2) . . . . ?
F2A B1 F1B2 F1A -87(2) . . . . ?
F4A B1 F1B2 F1A 172(3) . . . . ?
F3B1 B1 F1B2 F4A -42.1(15) . . . . ?
F4B2 B1 F1B2 F4A 29(2) . . . . ?
F4B1 B1 F1B2 F4A 74(3) . . . . ?
F1B1 B1 F1B2 F4A 105(5) . . . . ?
F2B2 B1 F1B2 F4A 150.9(19) . . . . ?
F1A B1 F1B2 F4A -172(3) . . . . ?
F3B2 B1 F1B2 F4A -91(2) . . . . ?
F2B1 B1 F1B2 F4A -151.2(16) . . . . ?
F3A B1 F1B2 F4A -96.3(16) . . . . ?
F2A B1 F1B2 F4A 101.3(13) . . . . ?
F3B1 F4A F1B2 F1B1 132(3) . . . . ?
F4B2 F4A F1B2 F1B1 37(4) . . . . ?
B1 F4A F1B2 F1B1 70(3) . . . . ?
F3B1 F4A F1B2 F1A 52(4) . . . . ?
F4B2 F4A F1B2 F1A -43(4) . . . . ?
B1 F4A F1B2 F1A -10(3) . . . . ?
F1B1 F4A F1B2 F1A -80(4) . . . . ?
F3B1 F4A F1B2 B1 62.1(17) . . . . ?
F4B2 F4A F1B2 B1 -33.3(19) . . . . ?
F1B1 F4A F1B2 B1 -70(3) . . . . ?
F4B1 F2A F2B2 F2B1 -29(6) . . . . ?
B1 F2A F2B2 F2B1 25(3) . . . . ?
F4B2 F2A F2B2 F2B1 13(5) . . . . ?
F4B1 F2A F2B2 B1 -54(4) . . . . ?
F4B2 F2A F2B2 B1 -12(3) . . . . ?
B1 F2A F2B2 F4B1 54(4) . . . . ?
F4B2 F2A F2B2 F4B1 42(3) . . . . ?
F4B1 F2A F2B2 F1A -90(4) . . . . ?
B1 F2A F2B2 F1A -35.8(13) . . . . ?
F4B2 F2A F2B2 F1A -47(3) . . . . ?
F3A F2B1 F2B2 F2A 22(5) . . . . ?
F3B2 F2B1 F2B2 F2A 3(5) . . . . ?
B1 F2B1 F2B2 F2A -26(3) . . . . ?
F1A F2B1 F2B2 F2A -86(3) . . . . ?
F3A F2B1 F2B2 B1 48.2(17) . . . . ?
F3B2 F2B1 F2B2 B1 29(2) . . . . ?
F1A F2B1 F2B2 B1 -60.3(8) . . . . ?
F3A F2B1 F2B2 F4B1 11(3) . . . . ?
F3B2 F2B1 F2B2 F4B1 -9(3) . . . . ?
B1 F2B1 F2B2 F4B1 -37.5(15) . . . . ?
F1A F2B1 F2B2 F4B1 -97.8(17) . . . . ?
F3A F2B1 F2B2 F1A 108.5(19) . . . . ?
F3B2 F2B1 F2B2 F1A 89(3) . . . . ?
B1 F2B1 F2B2 F1A 60.3(8) . . . . ?
F3B1 B1 F2B2 F2A 114(6) . . . . ?
F4B2 B1 F2B2 F2A 12(3) . . . . ?
F1B2 B1 F2B2 F2A -111(2) . . . . ?
F4B1 B1 F2B2 F2A 23(2) . . . . ?
F1B1 B1 F2B2 F2A -89(2) . . . . ?
F1A B1 F2B2 F2A -134(2) . . . . ?
F3B2 B1 F2B2 F2A 131(2) . . . . ?
F2B1 B1 F2B2 F2A 157(3) . . . . ?
F3A B1 F2B2 F2A 114.9(18) . . . . ?
F4A B1 F2B2 F2A -27(4) . . . . ?
F3B1 B1 F2B2 F2B1 -43(6) . . . . ?
F4B2 B1 F2B2 F2B1 -146(3) . . . . ?
F1B2 B1 F2B2 F2B1 92(3) . . . . ?
F4B1 B1 F2B2 F2B1 -135(2) . . . . ?
F1B1 B1 F2B2 F2B1 113.3(19) . . . . ?
F1A B1 F2B2 F2B1 68(2) . . . . ?
F3B2 B1 F2B2 F2B1 -26(3) . . . . ?
F3A B1 F2B2 F2B1 -42(2) . . . . ?
F2A B1 F2B2 F2B1 -157(3) . . . . ?
F4A B1 F2B2 F2B1 175(3) . . . . ?
F3B1 B1 F2B2 F4B1 91(6) . . . . ?
F4B2 B1 F2B2 F4B1 -11(3) . . . . ?
F1B2 B1 F2B2 F4B1 -133(2) . . . . ?
F1B1 B1 F2B2 F4B1 -112.0(14) . . . . ?
F1A B1 F2B2 F4B1 -156.8(17) . . . . ?
F3B2 B1 F2B2 F4B1 108(2) . . . . ?
F2B1 B1 F2B2 F4B1 135(2) . . . . ?
F3A B1 F2B2 F4B1 92.2(18) . . . . ?
F2A B1 F2B2 F4B1 -23(2) . . . . ?
F4A B1 F2B2 F4B1 -50(3) . . . . ?
F3B1 B1 F2B2 F1A -112(6) . . . . ?
F4B2 B1 F2B2 F1A 145.8(18) . . . . ?
F1B2 B1 F2B2 F1A 23.3(17) . . . . ?
F4B1 B1 F2B2 F1A 156.8(17) . . . . ?
F1B1 B1 F2B2 F1A 44.8(14) . . . . ?
F3B2 B1 F2B2 F1A -94.8(19) . . . . ?
F2B1 B1 F2B2 F1A -68(2) . . . . ?
F3A B1 F2B2 F1A -110.9(10) . . . . ?
F2A B1 F2B2 F1A 134(2) . . . . ?
F4A B1 F2B2 F1A 107(3) . . . . ?
F4B2 F4B1 F2B2 F2A -99(6) . . . . ?
B1 F4B1 F2B2 F2A -115(4) . . . . ?
F2A F4B1 F2B2 F2B1 156(5) . . . . ?
F4B2 F4B1 F2B2 F2B1 57(4) . . . . ?
B1 F4B1 F2B2 F2B1 40.6(18) . . . . ?
F2A F4B1 F2B2 B1 115(4) . . . . ?
F4B2 F4B1 F2B2 B1 16(4) . . . . ?
F2A F4B1 F2B2 F1A 97(4) . . . . ?
F4B2 F4B1 F2B2 F1A -2(5) . . . . ?
B1 F4B1 F2B2 F1A -18.6(14) . . . . ?
F1B2 F1A F2B2 F2A 7(3) . . . . ?
F1B1 F1A F2B2 F2A -23(3) . . . . ?
B1 F1A F2B2 F2A 43.7(17) . . . . ?
F2B1 F1A F2B2 F2A 123(3) . . . . ?
F1B2 F1A F2B2 F2B1 -115(3) . . . . ?
F1B1 F1A F2B2 F2B1 -146(2) . . . . ?
B1 F1A F2B2 F2B1 -78.9(15) . . . . ?
F1B2 F1A F2B2 B1 -36(2) . . . . ?
F1B1 F1A F2B2 B1 -66.7(18) . . . . ?
F2B1 F1A F2B2 B1 78.9(15) . . . . ?
F1B2 F1A F2B2 F4B1 -17(3) . . . . ?
F1B1 F1A F2B2 F4B1 -47(2) . . . . ?
B1 F1A F2B2 F4B1 19.7(14) . . . . ?
F2B1 F1A F2B2 F4B1 99(2) . . . . ?
F4A F3B1 F3B2 F2B1 26(7) . . . . ?
B1 F3B1 F3B2 F2B1 19(3) . . . . ?
F3A F3B1 F3B2 F2B1 83(4) . . . . ?
F4B2 F3B1 F3B2 F2B1 59(4) . . . . ?
F4A F3B1 F3B2 B1 7(5) . . . . ?
F3A F3B1 F3B2 B1 64(4) . . . . ?
F4B2 F3B1 F3B2 B1 39.6(12) . . . . ?
F3A F2B1 F3B2 F3B1 -107(5) . . . . ?
F2B2 F2B1 F3B2 F3B1 -48(5) . . . . ?
B1 F2B1 F3B2 F3B1 -19(3) . . . . ?
F1A F2B1 F3B2 F3B1 28(4) . . . . ?
F3A F2B1 F3B2 B1 -88(3) . . . . ?
F2B2 F2B1 F3B2 B1 -29(3) . . . . ?
F1A F2B1 F3B2 B1 47.7(12) . . . . ?
F4B2 B1 F3B2 F3B1 -53(3) . . . . ?
F1B2 B1 F3B2 F3B1 68(3) . . . . ?
F4B1 B1 F3B2 F3B1 -101(2) . . . . ?
F1B1 B1 F3B2 F3B1 81(3) . . . . ?
F2B2 B1 F3B2 F3B1 -173(2) . . . . ?
F1A B1 F3B2 F3B1 108(2) . . . . ?
F2B1 B1 F3B2 F3B1 161(3) . . . . ?
F3A B1 F3B2 F3B1 -122(7) . . . . ?
F2A B1 F3B2 F3B1 -127(2) . . . . ?
F4A B1 F3B2 F3B1 -3(2) . . . . ?
F3B1 B1 F3B2 F2B1 -161(3) . . . . ?
F4B2 B1 F3B2 F2B1 146(2) . . . . ?
F1B2 B1 F3B2 F2B1 -92(2) . . . . ?
F4B1 B1 F3B2 F2B1 98(2) . . . . ?
F1B1 B1 F3B2 F2B1 -80(3) . . . . ?
F2B2 B1 F3B2 F2B1 26(3) . . . . ?
F1A B1 F3B2 F2B1 -53(2) . . . . ?
F3A B1 F3B2 F2B1 77(6) . . . . ?
F2A B1 F3B2 F2B1 72(3) . . . . ?
F4A B1 F3B2 F2B1 -164(2) . . . . ?
F2A F4B1 F4B2 F4A -50(8) . . . . ?
B1 F4B1 F4B2 F4A 10(5) . . . . ?
F2B2 F4B1 F4B2 F4A -5(8) . . . . ?
F2A F4B1 F4B2 B1 -61(4) . . . . ?
F2B2 F4B1 F4B2 B1 -15(3) . . . . ?
B1 F4B1 F4B2 F2A 61(4) . . . . ?
F2B2 F4B1 F4B2 F2A 46(3) . . . . ?
F2A F4B1 F4B2 F3B1 -89(5) . . . . ?
B1 F4B1 F4B2 F3B1 -28(2) . . . . ?
F2B2 F4B1 F4B2 F3B1 -43(5) . . . . ?
F3B1 F4A F4B2 F4B1 -67(6) . . . . ?
B1 F4A F4B2 F4B1 -10(5) . . . . ?
F1B2 F4A F4B2 F4B1 20(7) . . . . ?
F1B1 F4A F4B2 F4B1 33(6) . . . . ?
F3B1 F4A F4B2 B1 -57.2(17) . . . . ?
F1B2 F4A F4B2 B1 29.7(17) . . . . ?
F1B1 F4A F4B2 B1 43.5(14) . . . . ?
F3B1 F4A F4B2 F2A -88(3) . . . . ?
B1 F4A F4B2 F2A -30.5(19) . . . . ?
F1B2 F4A F4B2 F2A -1(3) . . . . ?
F1B1 F4A F4B2 F2A 13(3) . . . . ?
B1 F4A F4B2 F3B1 57.2(17) . . . . ?
F1B2 F4A F4B2 F3B1 87.0(18) . . . . ?
F1B1 F4A F4B2 F3B1 100.8(17) . . . . ?
F3B1 B1 F4B2 F4B1 -147(3) . . . . ?
F1B2 B1 F4B2 F4B1 136(3) . . . . ?
F1B1 B1 F4B2 F4B1 106(3) . . . . ?
F2B2 B1 F4B2 F4B1 15(3) . . . . ?
F1A B1 F4B2 F4B1 112(3) . . . . ?
F3B2 B1 F4B2 F4B1 -104(3) . . . . ?
F2B1 B1 F4B2 F4B1 -44(5) . . . . ?
F3A B1 F4B2 F4B1 -84(3) . . . . ?
F2A B1 F4B2 F4B1 24(3) . . . . ?
F4A B1 F4B2 F4B1 172(4) . . . . ?
F3B1 B1 F4B2 F4A 41(2) . . . . ?
F1B2 B1 F4B2 F4A -37(2) . . . . ?
F4B1 B1 F4B2 F4A -172(4) . . . . ?
F1B1 B1 F4B2 F4A -67(2) . . . . ?
F2B2 B1 F4B2 F4A -158(2) . . . . ?
F1A B1 F4B2 F4A -60(4) . . . . ?
F3B2 B1 F4B2 F4A 83(2) . . . . ?
F2B1 B1 F4B2 F4A 144(2) . . . . ?
F3A B1 F4B2 F4A 103.3(16) . . . . ?
F2A B1 F4B2 F4A -149(2) . . . . ?
F3B1 B1 F4B2 F2A -170(2) . . . . ?
F1B2 B1 F4B2 F2A 112.0(19) . . . . ?
F4B1 B1 F4B2 F2A -24(3) . . . . ?
F1B1 B1 F4B2 F2A 82(2) . . . . ?
F2B2 B1 F4B2 F2A -9(2) . . . . ?
F1A B1 F4B2 F2A 88(3) . . . . ?
F3B2 B1 F4B2 F2A -128(2) . . . . ?
F2B1 B1 F4B2 F2A -68(3) . . . . ?
F3A B1 F4B2 F2A -108.1(12) . . . . ?
F4A B1 F4B2 F2A 149(2) . . . . ?
F1B2 B1 F4B2 F3B1 -78(2) . . . . ?
F4B1 B1 F4B2 F3B1 147(3) . . . . ?
F1B1 B1 F4B2 F3B1 -107.9(14) . . . . ?
F2B2 B1 F4B2 F3B1 161(2) . . . . ?
F1A B1 F4B2 F3B1 -101(3) . . . . ?
F3B2 B1 F4B2 F3B1 42(2) . . . . ?
F2B1 B1 F4B2 F3B1 102(3) . . . . ?
F3A B1 F4B2 F3B1 62(2) . . . . ?
F2A B1 F4B2 F3B1 170(2) . . . . ?
F4A B1 F4B2 F3B1 -41(2) . . . . ?
F2B2 F2A F4B2 F4B1 -96(5) . . . . ?
B1 F2A F4B2 F4B1 -109(5) . . . . ?
F4B1 F2A F4B2 F4A 142(6) . . . . ?
F2B2 F2A F4B2 F4A 46(4) . . . . ?
B1 F2A F4B2 F4A 33(2) . . . . ?
F4B1 F2A F4B2 B1 109(5) . . . . ?
F2B2 F2A F4B2 B1 13(3) . . . . ?
F4B1 F2A F4B2 F3B1 101(5) . . . . ?
F2B2 F2A F4B2 F3B1 5(4) . . . . ?
B1 F2A F4B2 F3B1 -8.2(19) . . . . ?
F4A F3B1 F4B2 F4B1 135(4) . . . . ?
F3B2 F3B1 F4B2 F4B1 -12(3) . . . . ?
B1 F3B1 F4B2 F4B1 34(3) . . . . ?
F3A F3B1 F4B2 F4B1 -20(4) . . . . ?
F3B2 F3B1 F4B2 F4A -148(3) . . . . ?
B1 F3B1 F4B2 F4A -101(2) . . . . ?
F3A F3B1 F4B2 F4A -155(2) . . . . ?
F4A F3B1 F4B2 B1 101(2) . . . . ?
F3B2 F3B1 F4B2 B1 -46.2(17) . . . . ?
F3A F3B1 F4B2 B1 -53.6(12) . . . . ?
F4A F3B1 F4B2 F2A 110(3) . . . . ?
F3B2 F3B1 F4B2 F2A -37(3) . . . . ?
B1 F3B1 F4B2 F2A 9(2) . . . . ?
F3A F3B1 F4B2 F2A -45(3) . . . . ?
C1 S1 C2 C8 130.0(5) . . . . ?
C3 S1 C2 C8 23.1(5) . . . . ?
C1 S1 C2 C11 -111.5(6) . . . . ?
C3 S1 C2 C11 141.7(7) . . . . ?
C8 S1 C2 C11 118.6(9) . . . . ?
C1 S1 C2 C10 13.9(8) . . . . ?
C3 S1 C2 C10 -93.0(6) . . . . ?
C8 S1 C2 C10 -116.1(9) . . . . ?
C1 S1 C3 C4 105.8(6) . . . . ?
C2 S1 C3 C4 -148.2(6) . . . . ?
C8 S1 C3 C4 -126.3(7) . . . . ?
C1 S1 C3 C8 -127.9(5) . . . . ?
C2 S1 C3 C8 -22.0(5) . . . . ?
C8 C3 C4 C6 -177.4(7) . . . . ?
S1 C3 C4 C6 -69.7(7) . . . . ?
C8 C3 C4 C5 -56.4(9) . . . . ?
S1 C3 C4 C5 51.3(8) . . . . ?
C8 C3 C4 C7 65.0(9) . . . . ?
S1 C3 C4 C7 172.7(5) . . . . ?
C11 C2 C8 C9 92.6(10) . . . . ?
C10 C2 C8 C9 -43.1(11) . . . . ?
S1 C2 C8 C9 -154.2(7) . . . . ?
C11 C2 C8 C3 -139.8(8) . . . . ?
C10 C2 C8 C3 84.5(9) . . . . ?
S1 C2 C8 C3 -26.6(6) . . . . ?
C11 C2 C8 S1 -113.3(9) . . . . ?
C10 C2 C8 S1 111.0(8) . . . . ?
C4 C3 C8 C2 151.5(7) . . . . ?
S1 C3 C8 C2 28.5(6) . . . . ?
C4 C3 C8 C9 -85.2(10) . . . . ?
S1 C3 C8 C9 151.8(8) . . . . ?
C4 C3 C8 S1 123.0(7) . . . . ?
C1 S1 C8 C2 -70.2(6) . . . . ?
C3 S1 C8 C2 -144.8(7) . . . . ?
C1 S1 C8 C9 -0.1(19) . . . . ?
C3 S1 C8 C9 -74.7(16) . . . . ?
C2 S1 C8 C9 70.1(17) . . . . ?
C1 S1 C8 C3 74.6(6) . . . . ?
C2 S1 C8 C3 144.8(7) . . . . ?
